data_7206699
loop_
_publ_author_name
'Duan, Zhiming'
'Zhang, Yan'
'Zhang, Bin'
'Zhu, Daoben'

_publ_section_title
;
 Solvent-mediated crystal-to-crystal transformation within the
 CoBr2(1,4-dioxane)m(H2O)n family (m = 2, 3; n = 0, 2, 4) from 2D to 1D,
 and 0D
;
_journal_issue 22
_journal_name_full CrystEngComm
_journal_page_first 6801
_journal_paper_doi 10.1039/c1ce05668a
_journal_volume 13
_journal_year 2011
_chemical_formula_sum 'C12 H32 Br2 Co O10'
_chemical_formula_weight 555.13
_chemical_name_systematic
;
?
;
_space_group_IT_number 2
_symmetry_cell_setting triclinic
_symmetry_space_group_name_Hall '-P 1'
_symmetry_space_group_name_H-M 'P -1'
_atom_sites_solution_hydrogens geom
_atom_sites_solution_primary direct
_atom_sites_solution_secondary difmap
_audit_creation_method SHELXL-97
_cell_angle_alpha 105.540(4)
_cell_angle_beta 98.341(3)
_cell_angle_gamma 92.690(3)
_cell_formula_units_Z 1
_cell_length_a 6.4597(16)
_cell_length_b 9.033(2)
_cell_length_c 9.738(3)
_cell_measurement_reflns_used 2242
_cell_measurement_temperature 173(2)
_cell_measurement_theta_max 30.4866
_cell_measurement_theta_min 2.3409
_cell_volume 539.5(2)
_computing_cell_refinement 'CrystalClear (Rigaku Inc., 2007)'
_computing_data_collection 'CrystalClear (Rigaku Inc., 2007)'
_computing_data_reduction 'CrystalClear (Rigaku Inc., 2007)'
_computing_molecular_graphics Diamond
_computing_publication_material 'SHELXL-97 (Sheldrick, 1997)'
_computing_structure_refinement 'SHELXL-97 (Sheldrick, 1997)'
_computing_structure_solution 'SHELXS-97 (Sheldrick, 1990)'
_diffrn_ambient_temperature 173(2)
_diffrn_measured_fraction_theta_full 0.992
_diffrn_measured_fraction_theta_max 0.992
_diffrn_radiation_monochromator graphite
_diffrn_radiation_source 'fine-focus sealed tube'
_diffrn_radiation_type MoK\a
_diffrn_radiation_wavelength 0.71073
_diffrn_reflns_av_R_equivalents 0.0398
_diffrn_reflns_av_sigmaI/netI 0.0408
_diffrn_reflns_limit_h_max 9
_diffrn_reflns_limit_h_min -9
_diffrn_reflns_limit_k_max 12
_diffrn_reflns_limit_k_min -12
_diffrn_reflns_limit_l_max 13
_diffrn_reflns_limit_l_min -13
_diffrn_reflns_number 8706
_diffrn_reflns_theta_full 30.49
_diffrn_reflns_theta_max 30.49
_diffrn_reflns_theta_min 2.74
_exptl_absorpt_coefficient_mu 4.541
_exptl_absorpt_correction_T_max 0.2806
_exptl_absorpt_correction_T_min 0.0858
_exptl_absorpt_correction_type numerical
_exptl_absorpt_process_details
;
Gaussian integration (Coppens, 1970)
;
_exptl_crystal_colour red
_exptl_crystal_density_diffrn 1.709
_exptl_crystal_density_method 'not measured'
_exptl_crystal_description block
_exptl_crystal_F_000 281
_exptl_crystal_size_max 0.32
_exptl_crystal_size_mid 0.23
_exptl_crystal_size_min 0.16
_refine_diff_density_max 0.403
_refine_diff_density_min -0.463
_refine_diff_density_rms 0.084
_refine_ls_extinction_method none
_refine_ls_goodness_of_fit_ref 1.098
_refine_ls_hydrogen_treatment mixed
_refine_ls_matrix_type full
_refine_ls_number_parameters 127
_refine_ls_number_reflns 3260
_refine_ls_number_restraints 0
_refine_ls_restrained_S_all 1.098
_refine_ls_R_factor_all 0.0398
_refine_ls_R_factor_gt 0.0355
_refine_ls_shift/su_max 0.001
_refine_ls_shift/su_mean 0.000
_refine_ls_structure_factor_coef Fsqd
_refine_ls_weighting_details 'calc w=1/[\s^2^(Fo^2^)+(0.0193P)^2^+0.3116P] where P=(Fo^2^+2Fc^2^)/3'
_refine_ls_weighting_scheme calc
_refine_ls_wR_factor_gt 0.0683
_refine_ls_wR_factor_ref 0.0705
_reflns_number_gt 3019
_reflns_number_total 3260
_reflns_threshold_expression >2sigma(I)
_cod_data_source_file c1ce05668a.txt
_cod_data_source_block 802398
_cod_original_cell_volume 539.4(2)
_cod_database_code 7206699

loop_
_symmetry_equiv_pos_as_xyz
'x, y, z'
'-x, -y, -z'

loop_
_atom_site_label
_atom_site_type_symbol
_atom_site_fract_x
_atom_site_fract_y
_atom_site_fract_z
_atom_site_U_iso_or_equiv
_atom_site_adp_type
_atom_site_occupancy
_atom_site_symmetry_multiplicity
_atom_site_calc_flag
_atom_site_refinement_flags
Co1 Co 0.5000 0.5000 0.5000 0.02096(10) Uani 1 2 d S
Br2 Br 0.83887(3) 0.61917(3) 0.68927(2) 0.02753(7) Uani 1 1 d .
O1 O 0.3243(3) 0.6197(2) 0.64276(19) 0.0311(4) Uani 1 1 d .
O2 O 0.4797(3) 0.31540(19) 0.58983(18) 0.0276(4) Uani 1 1 d .
O3 O 0.8517(3) 0.8870(2) 0.4028(2) 0.0360(4) Uani 1 1 d .
O4 O 0.4381(3) 0.88048(19) 0.87175(18) 0.0337(4) Uani 1 1 d .
O5 O 0.4821(3) 0.63049(19) 1.11432(17) 0.0329(4) Uani 1 1 d .
C1 C 1.0706(4) 0.8644(3) 0.4207(3) 0.0362(6) Uani 1 1 d .
H1A H 1.1365 0.9003 0.3483 0.043 Uiso 1 1 calc R
H1B H 1.0883 0.7531 0.4048 0.043 Uiso 1 1 calc R
C2 C 0.8238(4) 1.0483(3) 0.4307(3) 0.0347(6) Uani 1 1 d .
H2A H 0.6719 1.0627 0.4205 0.042 Uiso 1 1 calc R
H2B H 0.8832 1.0895 0.3588 0.042 Uiso 1 1 calc R
C3 C 0.6192(4) 0.9856(3) 0.8894(3) 0.0360(6) Uani 1 1 d .
H3A H 0.5786 1.0731 0.8513 0.043 Uiso 1 1 calc R
H3B H 0.7243 0.9325 0.8340 0.043 Uiso 1 1 calc R
C4 C 0.2862(4) 0.9550(3) 0.9533(3) 0.0373(6) Uani 1 1 d .
H4A H 0.1627 0.8810 0.9418 0.045 Uiso 1 1 calc R
H4B H 0.2383 1.0419 0.9166 0.045 Uiso 1 1 calc R
C5 C 0.6958(4) 0.4428(3) 0.9913(3) 0.0351(5) Uani 1 1 d .
H5A H 0.8244 0.4317 0.9465 0.042 Uiso 1 1 calc R
H5B H 0.7117 0.3921 1.0702 0.042 Uiso 1 1 calc R
C6 C 0.6706(4) 0.6107(3) 1.0523(3) 0.0347(6) Uani 1 1 d .
H6A H 0.7932 0.6590 1.1273 0.042 Uiso 1 1 calc R
H6B H 0.6652 0.6629 0.9747 0.042 Uiso 1 1 calc R
H1 H 0.365(5) 0.694(4) 0.713(3) 0.052 Uiso 1 1 d .
H2 H 0.200(5) 0.608(4) 0.642(4) 0.052 Uiso 1 1 d .
H3 H 0.368(5) 0.258(4) 0.572(3) 0.052 Uiso 1 1 d .
H4 H 0.503(5) 0.342(4) 0.673(4) 0.052 Uiso 1 1 d .

loop_
_atom_site_aniso_label
_atom_site_aniso_U_11
_atom_site_aniso_U_22
_atom_site_aniso_U_33
_atom_site_aniso_U_23
_atom_site_aniso_U_13
_atom_site_aniso_U_12
Co1 0.0195(2) 0.0204(2) 0.02061(19) 0.00098(15) 0.00502(15) 0.00054(15)
Br2 0.02020(12) 0.03157(13) 0.02564(12) -0.00007(9) 0.00343(8) -0.00126(9)
O1 0.0208(8) 0.0335(9) 0.0292(9) -0.0094(7) 0.0080(7) -0.0005(7)
O2 0.0298(9) 0.0247(8) 0.0261(8) 0.0047(7) 0.0034(7) -0.0022(7)
O3 0.0312(9) 0.0274(9) 0.0433(10) 0.0067(7) -0.0054(8) -0.0061(7)
O4 0.0377(10) 0.0249(8) 0.0304(9) -0.0042(7) 0.0021(7) 0.0015(7)
O5 0.0403(10) 0.0300(9) 0.0242(8) 0.0020(7) 0.0035(7) -0.0002(8)
C1 0.0374(14) 0.0296(13) 0.0385(14) 0.0058(10) 0.0031(11) 0.0039(11)
C2 0.0295(13) 0.0319(13) 0.0406(14) 0.0112(11) -0.0038(11) 0.0024(10)
C3 0.0453(15) 0.0268(12) 0.0339(13) 0.0017(10) 0.0120(11) 0.0032(11)
C4 0.0342(14) 0.0264(12) 0.0417(14) -0.0047(10) 0.0019(11) 0.0024(10)
C5 0.0338(13) 0.0383(14) 0.0309(12) 0.0080(10) 0.0014(10) 0.0031(11)
C6 0.0361(14) 0.0340(13) 0.0297(12) 0.0041(10) 0.0033(10) -0.0053(11)

loop_
_atom_type_symbol
_atom_type_description
_atom_type_scat_dispersion_real
_atom_type_scat_dispersion_imag
_atom_type_scat_source
C C 0.0033 0.0016 'International Tables Vol C Tables 4.2.6.8 and 6.1.1.4'
H H 0.0000 0.0000 'International Tables Vol C Tables 4.2.6.8 and 6.1.1.4'
O O 0.0106 0.0060 'International Tables Vol C Tables 4.2.6.8 and 6.1.1.4'
Co Co 0.3494 0.9721 'International Tables Vol C Tables 4.2.6.8 and 6.1.1.4'
Br Br -0.2901 2.4595 'International Tables Vol C Tables 4.2.6.8 and 6.1.1.4'

loop_
_geom_angle_atom_site_label_1
_geom_angle_atom_site_label_2
_geom_angle_atom_site_label_3
_geom_angle
_geom_angle_site_symmetry_1
_geom_angle_site_symmetry_3
O1 Co1 O1 180.0 . 2_666
O1 Co1 O2 90.24(8) . 2_666
O1 Co1 O2 89.76(8) 2_666 2_666
O1 Co1 O2 89.76(8) . .
O1 Co1 O2 90.24(8) 2_666 .
O2 Co1 O2 180.00(4) 2_666 .
O1 Co1 Br2 91.23(5) . 2_666
O1 Co1 Br2 88.77(5) 2_666 2_666
O2 Co1 Br2 89.62(5) 2_666 2_666
O2 Co1 Br2 90.38(5) . 2_666
O1 Co1 Br2 88.77(5) . .
O1 Co1 Br2 91.23(5) 2_666 .
O2 Co1 Br2 90.38(5) 2_666 .
O2 Co1 Br2 89.62(5) . .
Br2 Co1 Br2 180.0 2_666 .
Co1 O1 H1 127(2) . .
Co1 O1 H2 129(2) . .
H1 O1 H2 104(3) . .
Co1 O2 H3 121(2) . .
Co1 O2 H4 112(2) . .
H3 O2 H4 103(3) . .
C1 O3 C2 110.18(19) . .
C4 O4 C3 110.23(19) . .
C5 O5 C6 110.21(18) 2_667 .
O3 C1 C2 110.2(2) . 2_776
O3 C1 H1A 109.6 . .
C2 C1 H1A 109.6 2_776 .
O3 C1 H1B 109.6 . .
C2 C1 H1B 109.6 2_776 .
H1A C1 H1B 108.1 . .
O3 C2 C1 111.0(2) . 2_776
O3 C2 H2A 109.4 . .
C1 C2 H2A 109.4 2_776 .
O3 C2 H2B 109.4 . .
C1 C2 H2B 109.4 2_776 .
H2A C2 H2B 108.0 . .
O4 C3 C4 110.1(2) . 2_677
O4 C3 H3A 109.6 . .
C4 C3 H3A 109.6 2_677 .
O4 C3 H3B 109.6 . .
C4 C3 H3B 109.6 2_677 .
H3A C3 H3B 108.1 . .
O4 C4 C3 110.1(2) . 2_677
O4 C4 H4A 109.6 . .
C3 C4 H4A 109.6 2_677 .
O4 C4 H4B 109.6 . .
C3 C4 H4B 109.6 2_677 .
H4A C4 H4B 108.2 . .
O5 C5 C6 110.6(2) 2_667 .
O5 C5 H5A 109.5 2_667 .
C6 C5 H5A 109.5 . .
O5 C5 H5B 109.5 2_667 .
C6 C5 H5B 109.5 . .
H5A C5 H5B 108.1 . .
O5 C6 C5 110.8(2) . .
O5 C6 H6A 109.5 . .
C5 C6 H6A 109.5 . .
O5 C6 H6B 109.5 . .
C5 C6 H6B 109.5 . .
H6A C6 H6B 108.1 . .

loop_
_geom_bond_atom_site_label_1
_geom_bond_atom_site_label_2
_geom_bond_distance
_geom_bond_site_symmetry_2
Co1 O1 2.0391(17) .
Co1 O1 2.0391(17) 2_666
Co1 O2 2.0873(17) 2_666
Co1 O2 2.0873(17) .
Co1 Br2 2.6254(5) 2_666
Co1 Br2 2.6254(5) .
O1 H1 0.82(3) .
O1 H2 0.80(3) .
O2 H3 0.84(3) .
O2 H4 0.77(3) .
O3 C1 1.430(3) .
O3 C2 1.434(3) .
O4 C4 1.431(3) .
O4 C3 1.431(3) .
O5 C5 1.428(3) 2_667
O5 C6 1.433(3) .
C1 C2 1.494(3) 2_776
C1 H1A 0.9900 .
C1 H1B 0.9900 .
C2 C1 1.494(3) 2_776
C2 H2A 0.9900 .
C2 H2B 0.9900 .
C3 C4 1.505(4) 2_677
C3 H3A 0.9900 .
C3 H3B 0.9900 .
C4 C3 1.505(4) 2_677
C4 H4A 0.9900 .
C4 H4B 0.9900 .
C5 O5 1.428(3) 2_667
C5 C6 1.499(4) .
C5 H5A 0.9900 .
C5 H5B 0.9900 .
C6 H6A 0.9900 .
C6 H6B 0.9900 .

loop_
_geom_hbond_atom_site_label_D
_geom_hbond_atom_site_label_H
_geom_hbond_atom_site_label_A
_geom_hbond_distance_DH
_geom_hbond_distance_HA
_geom_hbond_distance_DA
_geom_hbond_angle_DHA
_geom_hbond_site_symmetry_A
O1 H2 Br2 0.80(3) 2.45(3) 3.2323(19) 167(3) 1_455
O1 H1 O4 0.82(3) 1.94(3) 2.758(2) 175(3) .
O2 H3 O3 0.84(3) 1.97(3) 2.771(3) 160(3) 2_666
O2 H4 O5 0.77(3) 2.00(3) 2.762(2) 167(3) 2_667
